data_2209715
loop_
_publ_author_name
'Sam, Zolisa A.'
'Elmroth, Sofi K. C.'
'Roodt, Andreas'
'Muller, Alfred J.'

_publ_section_title
{\m-2-[1-(<i>N</i>,<i>N</i>-Dimethylamino)ethyl]ferrocene-1,1'-diylbis(diphenylphosphine)-\k^2^<i>P</i>:<i>P</i>'}bis[thiocyanatogold(I)]
_journal_coeditor_code XU2066
_journal_issue 7
_journal_name_full 'Acta Crystallographica Section E'
_journal_page_first m1699
_journal_page_last m1701
_journal_paper_doi 10.1107/S1600536806024354
_journal_volume 62
_journal_year 2006
_chemical_formula_iupac '[Au2 Fe (C38 H37 N P2) (N C S)2]'
_chemical_formula_moiety 'C40 H37 Au2 Fe N3 P2 S2'
_chemical_formula_sum 'C40 H37 Au2 Fe N3 P2 S2'
_chemical_formula_weight 1135.57
_chemical_name_systematic
;
{\m-2-[1-(N,N-Dimethylamino)ethyl]ferrocene-1,1'-diylbis(diphenylphosphine)-
\k^2^P:P'}bis[thiocyanatogold(I)]
;
_space_group_IT_number 2
_symmetry_cell_setting triclinic
_symmetry_space_group_name_Hall '-P 1'
_symmetry_space_group_name_H-M 'P -1'
_atom_sites_solution_hydrogens geom
_atom_sites_solution_primary direct
_atom_sites_solution_secondary difmap
_cell_angle_alpha 89.956(5)
_cell_angle_beta 82.946(5)
_cell_angle_gamma 74.740(5)
_cell_formula_units_Z 2
_cell_length_a 9.021(5)
_cell_length_b 13.397(5)
_cell_length_c 16.684(5)
_cell_measurement_reflns_used 1018
_cell_measurement_temperature 293(2)
_cell_measurement_theta_max 25.0
_cell_measurement_theta_min 2.8
_cell_volume 1929.5(14)
_computing_cell_refinement 'SAINT-Plus (Bruker, 1999)'
_computing_data_collection 'SMART-NT (Bruker, 1998)'
_computing_data_reduction 'SAINT-Plus and XPREP (Bruker, 1999)'
_computing_molecular_graphics 'DIAMOND (Brandenburg & Berndt, 2005)'
_computing_publication_material 'WinGX (Farrugia, 1999)'
_computing_structure_refinement 'SHELXL97 (Sheldrick, 1997)'
_computing_structure_solution 'SHELXS97 (Sheldrick, 1997)'
_diffrn_ambient_temperature 293(2)
_diffrn_measured_fraction_theta_full 0.99
_diffrn_measured_fraction_theta_max 0.99
_diffrn_measurement_device_type 'Bruker SMART 1K CCD'
_diffrn_measurement_method \w
_diffrn_radiation_monochromator graphite
_diffrn_radiation_source 'fine-focus sealed tube'
_diffrn_radiation_type MoK\a
_diffrn_radiation_wavelength 0.71069
_diffrn_reflns_av_R_equivalents 0.103
_diffrn_reflns_limit_h_max 10
_diffrn_reflns_limit_h_min -10
_diffrn_reflns_limit_k_max 9
_diffrn_reflns_limit_k_min -15
_diffrn_reflns_limit_l_max 19
_diffrn_reflns_limit_l_min -18
_diffrn_reflns_number 10576
_diffrn_reflns_theta_full 25.0
_diffrn_reflns_theta_max 25.0
_diffrn_reflns_theta_min 1.2
_diffrn_standards_interval_count 0
_diffrn_standards_interval_time 0
_diffrn_standards_number 0
_exptl_absorpt_coefficient_mu 8.18
_exptl_absorpt_correction_T_max 0.519
_exptl_absorpt_correction_T_min 0.260
_exptl_absorpt_correction_type multi-scan
_exptl_absorpt_process_details '(SADABS; Bruker, 1998)'
_exptl_crystal_colour Orange
_exptl_crystal_density_diffrn 1.955
_exptl_crystal_density_method 'not measured'
_exptl_crystal_description Needle
_exptl_crystal_F_000 1088
_exptl_crystal_size_max 0.37
_exptl_crystal_size_mid 0.14
_exptl_crystal_size_min 0.08
_refine_diff_density_max 3.11
_refine_diff_density_min -3.23
_refine_ls_extinction_method none
_refine_ls_goodness_of_fit_ref 1.010
_refine_ls_hydrogen_treatment constr
_refine_ls_matrix_type full
_refine_ls_number_parameters 421
_refine_ls_number_reflns 6743
_refine_ls_number_restraints 0
_refine_ls_restrained_S_all 1.010
_refine_ls_R_factor_all 0.069
_refine_ls_R_factor_gt 0.058
_refine_ls_shift/su_max 0.001
_refine_ls_shift/su_mean 0.000
_refine_ls_structure_factor_coef Fsqd
_refine_ls_weighting_details 'calc w=1/[\s^2^(Fo^2^)+(0.1108P)^2^] where P=(Fo^2^+2Fc^2^)/3'
_refine_ls_weighting_scheme calc
_refine_ls_wR_factor_gt 0.147
_refine_ls_wR_factor_ref 0.158
_reflns_number_gt 5497
_reflns_number_total 6743
_reflns_threshold_expression I>2\s(I)
_cod_data_source_file xu2066.cif
_cod_data_source_block I
_cod_depositor_comments
;
The following automatic conversions were performed:
'_geom_bond_publ_flag' value 'Yes' changed to 'yes' according to
'/home/saulius/struct/CIF-dictionaries/cif_core.dic' dictionary named
'cif_core.dic' version 2.4.1 from 2010-06-29 (10
times).

'_geom_angle_publ_flag' value 'Yes' changed to 'yes' according to
'/home/saulius/struct/CIF-dictionaries/cif_core.dic' dictionary named
'cif_core.dic' version 2.4.1 from 2010-06-29 (8
times).

'_geom_hbond_publ_flag' value 'Yes' changed to 'yes' according to
'/home/saulius/struct/CIF-dictionaries/cif_core.dic' dictionary named
'cif_core.dic' version 2.4.1 from 2010-06-29.

Automatic conversion script
Id: cif_fix_enum 1527 2010-12-29 10:47:43Z saulius 

The following automatic conversions were performed:

'_geom_bond_publ_flag' value 'Yes' changed to 'yes' according to
/home/saulius/struct/CIF-dictionaries/cif_core.dic dictionary named
'cif_core.dic' version 2.4.1 from 2010-06-29 (10
times).

'_geom_angle_publ_flag' value 'Yes' changed to 'yes'
according to /home/saulius/struct/CIF-dictionaries/cif_core.dic
dictionary named 'cif_core.dic' version 2.4.1 from 2010-06-29 (8
times).

'_geom_hbond_publ_flag' value 'Yes' changed to 'yes'
according to /home/saulius/struct/CIF-dictionaries/cif_core.dic
dictionary named 'cif_core.dic' version 2.4.1 from 2010-06-29.

Automatic conversion script
Id: cif_fix_values 1715 2011-07-08 13:25:40Z adriana 
;
_cod_database_code 2209715
_cod_database_fobs_code 2209715

loop_
_symmetry_equiv_pos_as_xyz
'x, y, z'
'-x, -y, -z'

loop_
_atom_site_type_symbol
_atom_site_label
_atom_site_fract_x
_atom_site_fract_y
_atom_site_fract_z
_atom_site_U_iso_or_equiv
_atom_site_adp_type
_atom_site_calc_flag
_atom_site_refinement_flags
_atom_site_occupancy
Au Au1 0.57622(4) 0.43166(3) 0.34232(2) 0.03540(15) Uani d . 1
Au Au2 -0.09847(4) 0.88294(3) 0.14743(2) 0.04004(15) Uani d . 1
P P1 0.4442(3) 0.38373(17) 0.24873(14) 0.0295(5) Uani d . 1
P P2 0.0149(3) 0.88233(18) 0.26104(15) 0.0357(5) Uani d . 1
S S1 0.7079(4) 0.4934(3) 0.43422(18) 0.0550(7) Uani d . 1
S S2 -0.2204(4) 0.8932(2) 0.03239(19) 0.0595(8) Uani d . 1
N N1 0.5661(17) 0.7065(11) 0.4167(9) 0.102(5) Uani d . 1
N N2 -0.1186(15) 0.6939(10) -0.0395(7) 0.081(4) Uani d . 1
N N3 0.6680(8) 0.5041(6) 0.1559(5) 0.0377(18) Uani d . 1
Fe Fe 0.18448(13) 0.62004(9) 0.24569(7) 0.0286(3) Uani d . 1
C C1 0.6238(15) 0.6193(11) 0.4229(8) 0.064(3) Uani d . 1
C C11 0.5637(10) 0.2922(6) 0.1716(6) 0.033(2) Uani d . 1
C C12 0.7195(11) 0.2511(8) 0.1806(6) 0.044(2) Uani d . 1
H H12 0.7592 0.2699 0.2254 0.053 Uiso calc R 1
C C13 0.8160(13) 0.1810(9) 0.1217(7) 0.056(3) Uani d . 1
H H13 0.9198 0.1533 0.1278 0.068 Uiso calc R 1
C C14 0.7601(14) 0.1535(8) 0.0562(7) 0.055(3) Uani d . 1
H H14 0.8251 0.1062 0.0181 0.066 Uiso calc R 1
C C15 0.6067(14) 0.1949(9) 0.0454(7) 0.055(3) Uani d . 1
H H15 0.5691 0.1758 -0.0001 0.065 Uiso calc R 1
C C16 0.5089(12) 0.2652(8) 0.1025(6) 0.043(2) Uani d . 1
H H16 0.4064 0.2944 0.0946 0.052 Uiso calc R 1
C C2 -0.1590(13) 0.7724(9) -0.0069(7) 0.053(3) Uani d . 1
C C21 0.2960(10) 0.3246(7) 0.2968(6) 0.036(2) Uani d . 1
C C22 0.2123(13) 0.2742(8) 0.2546(7) 0.051(3) Uani d . 1
H H22 0.2339 0.2666 0.1986 0.061 Uiso calc R 1
C C23 0.0957(14) 0.2346(10) 0.2951(9) 0.066(3) Uani d . 1
H H23 0.039 0.2022 0.266 0.079 Uiso calc R 1
C C24 0.0661(15) 0.2435(10) 0.3758(9) 0.068(3) Uani d . 1
H H24 -0.0096 0.216 0.4029 0.081 Uiso calc R 1
C C25 0.1484(16) 0.2938(11) 0.4184(8) 0.067(3) Uani d . 1
H H25 0.1255 0.3018 0.4743 0.081 Uiso calc R 1
C C26 0.2633(13) 0.3319(9) 0.3793(6) 0.051(3) Uani d . 1
H H26 0.32 0.3633 0.4092 0.061 Uiso calc R 1
C C31 0.3424(10) 0.4917(7) 0.1951(5) 0.0317(19) Uani d . 1
C C32 0.1971(9) 0.5045(7) 0.1650(5) 0.0321(19) Uani d . 1
H H32 0.1366 0.4578 0.1704 0.039 Uiso calc R 1
C C33 0.1607(10) 0.5986(7) 0.1262(5) 0.034(2) Uani d . 1
H H33 0.073 0.6248 0.1008 0.041 Uiso calc R 1
C C34 0.2803(10) 0.6472(7) 0.1322(5) 0.0308(19) Uani d . 1
H H34 0.2846 0.711 0.1116 0.037 Uiso calc R 1
C C35 0.3927(10) 0.5821(6) 0.1750(5) 0.0278(17) Uani d . 1
C C36 0.5484(10) 0.5976(7) 0.1899(6) 0.035(2) Uani d . 1
H H36 0.55 0.5984 0.2486 0.042 Uiso calc R 1
C C37 0.5713(11) 0.7014(8) 0.1597(7) 0.049(3) Uani d . 1
H H37A 0.6705 0.7077 0.1708 0.073 Uiso calc R 1
H H37B 0.4911 0.7571 0.1869 0.073 Uiso calc R 1
H H37C 0.5668 0.7043 0.1025 0.073 Uiso calc R 1
C C38 0.6793(13) 0.4901(9) 0.0679(6) 0.052(3) Uani d . 1
H H38A 0.5791 0.4922 0.0531 0.079 Uiso calc R 1
H H38B 0.7502 0.4245 0.051 0.079 Uiso calc R 1
H H38C 0.7161 0.5446 0.0419 0.079 Uiso calc R 1
C C39 0.8199(11) 0.4994(9) 0.1804(7) 0.055(3) Uani d . 1
H H39A 0.8941 0.4383 0.1567 0.082 Uiso calc R 1
H H39B 0.8135 0.4973 0.2382 0.082 Uiso calc R 1
H H39C 0.8516 0.5595 0.1624 0.082 Uiso calc R 1
C C41 0.0706(10) 0.7584(7) 0.3023(6) 0.037(2) Uani d . 1
C C42 0.2004(12) 0.7087(7) 0.3423(5) 0.037(2) Uani d . 1
H H42 0.283 0.7357 0.3496 0.045 Uiso calc R 1
C C43 0.1831(13) 0.6127(8) 0.3687(6) 0.049(3) Uani d . 1
H H43 0.2529 0.5649 0.3956 0.058 Uiso calc R 1
C C44 0.0430(12) 0.6005(8) 0.3476(6) 0.048(3) Uani d . 1
H H44 0.0032 0.5439 0.3587 0.057 Uiso calc R 1
C C45 -0.0260(12) 0.6880(7) 0.3072(6) 0.043(2) Uani d . 1
H H45 -0.12 0.6993 0.2865 0.051 Uiso calc R 1
C C51 -0.1164(17) 0.9604(9) 0.3425(8) 0.0704(15) Uani d . 1
C C52 -0.1513(16) 0.9208(9) 0.4165(7) 0.0704(15) Uani d . 1
H H52 -0.1017 0.8529 0.4271 0.084 Uiso calc R 1
C C53 -0.2557(17) 0.9791(9) 0.4731(8) 0.0704(15) Uani d . 1
H H53 -0.2819 0.949 0.5212 0.084 Uiso calc R 1
C C54 -0.3280(16) 1.0849(9) 0.4628(8) 0.0704(15) Uani d . 1
H H54 -0.3917 1.1272 0.5045 0.084 Uiso calc R 1
C C55 -0.2977(17) 1.1206(9) 0.3875(8) 0.0704(15) Uani d . 1
H H55 -0.3493 1.1879 0.3761 0.084 Uiso calc R 1
C C56 -0.1950(16) 1.0613(9) 0.3291(8) 0.0704(15) Uani d . 1
H H56 -0.177 1.089 0.2788 0.084 Uiso calc R 1
C C61 0.1842(11) 0.9311(7) 0.2468(6) 0.039(2) Uani d . 1
C C62 0.2665(14) 0.9406(9) 0.3113(7) 0.055(3) Uani d . 1
H H62 0.2317 0.9237 0.363 0.066 Uiso calc R 1
C C63 0.4000(15) 0.9752(11) 0.2983(8) 0.067(3) Uani d . 1
H H63 0.4573 0.9772 0.3407 0.081 Uiso calc R 1
C C64 0.4462(14) 1.0058(9) 0.2247(9) 0.063(3) Uani d . 1
H H64 0.5329 1.0315 0.2173 0.075 Uiso calc R 1
C C65 0.3676(15) 0.9995(9) 0.1604(8) 0.057(3) Uani d . 1
H H65 0.4016 1.0197 0.1096 0.069 Uiso calc R 1
C C66 0.2362(12) 0.9625(8) 0.1719(7) 0.046(2) Uani d . 1
H H66 0.1822 0.9589 0.1284 0.056 Uiso calc R 1

loop_
_atom_site_aniso_label
_atom_site_aniso_U_11
_atom_site_aniso_U_22
_atom_site_aniso_U_33
_atom_site_aniso_U_12
_atom_site_aniso_U_13
_atom_site_aniso_U_23
Au1 0.0326(2) 0.0326(2) 0.0419(2) -0.00665(15) -0.01257(16) -0.00029(16)
Au2 0.0431(3) 0.0333(2) 0.0414(3) -0.00277(17) -0.01233(17) -0.00221(16)
P1 0.0241(11) 0.0229(11) 0.0399(13) -0.0014(8) -0.0081(9) -0.0012(9)
P2 0.0398(13) 0.0252(12) 0.0384(13) -0.0005(10) -0.0092(10) -0.0035(9)
S1 0.0562(17) 0.0641(18) 0.0530(16) -0.0221(14) -0.0253(13) -0.0002(14)
S2 0.069(2) 0.0500(17) 0.0584(18) -0.0029(14) -0.0330(15) -0.0017(13)
N1 0.112(11) 0.066(9) 0.132(12) -0.011(8) -0.055(9) -0.018(8)
N2 0.096(9) 0.081(9) 0.074(8) -0.035(7) -0.017(7) -0.022(7)
N3 0.018(4) 0.040(4) 0.051(5) -0.001(3) -0.005(3) -0.008(4)
Fe 0.0231(6) 0.0221(6) 0.0377(7) -0.0009(5) -0.0032(5) 0.0022(5)
C1 0.057(7) 0.072(9) 0.067(8) -0.024(7) -0.016(6) -0.021(7)
C11 0.032(5) 0.021(4) 0.047(5) -0.006(3) -0.005(4) 0.002(4)
C12 0.032(5) 0.043(6) 0.054(6) -0.004(4) -0.009(4) 0.003(5)
C13 0.038(6) 0.046(6) 0.069(8) 0.013(5) 0.004(5) -0.006(6)
C14 0.061(7) 0.030(5) 0.062(7) 0.000(5) 0.008(6) 0.001(5)
C15 0.069(8) 0.049(6) 0.050(6) -0.021(6) -0.010(5) -0.006(5)
C16 0.043(6) 0.038(5) 0.045(6) -0.005(4) -0.004(4) -0.005(4)
C2 0.052(7) 0.058(7) 0.053(7) -0.017(5) -0.022(5) -0.006(6)
C21 0.031(5) 0.024(4) 0.058(6) -0.011(4) -0.012(4) 0.008(4)
C22 0.053(7) 0.039(6) 0.063(7) -0.013(5) -0.015(5) 0.009(5)
C23 0.047(7) 0.054(7) 0.103(11) -0.021(6) -0.020(7) 0.004(7)
C24 0.054(8) 0.065(8) 0.084(10) -0.025(6) 0.009(7) 0.011(7)
C25 0.082(9) 0.077(9) 0.052(7) -0.039(7) -0.006(6) 0.001(6)
C26 0.061(7) 0.052(7) 0.047(6) -0.025(5) -0.013(5) 0.003(5)
C31 0.031(5) 0.028(4) 0.036(5) -0.007(4) -0.005(4) -0.007(4)
C32 0.019(4) 0.026(4) 0.050(5) 0.000(3) -0.011(4) -0.002(4)
C33 0.022(4) 0.038(5) 0.039(5) -0.002(4) -0.009(4) 0.004(4)
C34 0.027(4) 0.033(5) 0.029(4) -0.001(4) -0.007(3) 0.007(4)
C35 0.024(4) 0.026(4) 0.032(4) -0.005(3) 0.000(3) -0.001(3)
C36 0.030(5) 0.031(5) 0.040(5) -0.004(4) -0.004(4) -0.005(4)
C37 0.029(5) 0.038(5) 0.086(8) -0.020(4) -0.012(5) 0.010(5)
C38 0.041(6) 0.062(7) 0.048(6) -0.008(5) 0.003(5) -0.008(5)
C39 0.030(5) 0.061(7) 0.072(8) -0.008(5) -0.011(5) -0.001(6)
C41 0.031(5) 0.030(5) 0.044(5) 0.002(4) -0.006(4) -0.007(4)
C42 0.044(6) 0.030(5) 0.034(5) -0.003(4) -0.004(4) -0.002(4)
C43 0.057(7) 0.046(6) 0.035(5) 0.000(5) -0.005(5) 0.002(4)
C44 0.042(6) 0.037(6) 0.053(6) 0.001(4) 0.013(5) 0.003(5)
C45 0.037(5) 0.036(5) 0.050(6) -0.006(4) 0.004(4) 0.001(4)
C51 0.092(4) 0.037(3) 0.061(3) 0.010(2) 0.009(3) 0.003(2)
C52 0.092(4) 0.037(3) 0.061(3) 0.010(2) 0.009(3) 0.003(2)
C53 0.092(4) 0.037(3) 0.061(3) 0.010(2) 0.009(3) 0.003(2)
C54 0.092(4) 0.037(3) 0.061(3) 0.010(2) 0.009(3) 0.003(2)
C55 0.092(4) 0.037(3) 0.061(3) 0.010(2) 0.009(3) 0.003(2)
C56 0.092(4) 0.037(3) 0.061(3) 0.010(2) 0.009(3) 0.003(2)
C61 0.046(6) 0.022(4) 0.047(6) -0.005(4) -0.011(4) -0.005(4)
C62 0.069(8) 0.063(7) 0.042(6) -0.031(6) -0.012(5) 0.011(5)
C63 0.063(8) 0.070(9) 0.078(9) -0.026(7) -0.028(7) -0.010(7)
C64 0.049(7) 0.048(7) 0.093(10) -0.014(5) -0.010(7) -0.001(6)
C65 0.062(8) 0.050(7) 0.057(7) -0.012(6) -0.005(6) -0.003(5)
C66 0.046(6) 0.042(6) 0.053(6) -0.015(5) -0.008(5) 0.003(5)

loop_
_atom_type_symbol
_atom_type_description
_atom_type_scat_dispersion_real
_atom_type_scat_dispersion_imag
_atom_type_scat_source
C C 0.0033 0.0016 'International Tables Vol C Tables 4.2.6.8 and 6.1.1.4'
H H 0 0 'International Tables Vol C Tables 4.2.6.8 and 6.1.1.4'
N N 0.0061 0.0033 'International Tables Vol C Tables 4.2.6.8 and 6.1.1.4'
P P 0.1023 0.0942 'International Tables Vol C Tables 4.2.6.8 and 6.1.1.4'
S S 0.1246 0.1234 'International Tables Vol C Tables 4.2.6.8 and 6.1.1.4'
Fe Fe 0.3463 0.8444 'International Tables Vol C Tables 4.2.6.8 and 6.1.1.4'
Au Au -2.0133 8.8022 'International Tables Vol C Tables 4.2.6.8 and 6.1.1.4'

loop_
_geom_angle_atom_site_label_1
_geom_angle_atom_site_label_2
_geom_angle_atom_site_label_3
_geom_angle
_geom_angle_publ_flag
P1 Au1 S1 175.61(9) yes
P2 Au2 S2 176.86(9) yes
C31 P1 C11 105.6(4) ?
C31 P1 C21 105.8(4) ?
C11 P1 C21 107.1(4) yes
C31 P1 Au1 112.7(3) ?
C11 P1 Au1 114.4(3) ?
C21 P1 Au1 110.6(3) ?
C41 P2 C61 107.3(4) ?
C41 P2 C51 103.6(5) ?
C61 P2 C51 106.7(6) yes
C41 P2 Au2 113.4(3) ?
C61 P2 Au2 113.2(3) ?
C51 P2 Au2 112.0(5) ?
C1 S1 Au1 95.9(4) yes
C2 S2 Au2 103.1(4) yes
C39 N3 C38 110.7(8) ?
C39 N3 C36 112.0(8) ?
C38 N3 C36 114.2(8) ?
C32 Fe C45 117.3(4) ?
C32 Fe C31 41.3(3) ?
C45 Fe C31 150.1(4) ?
C32 Fe C35 68.9(3) ?
C45 Fe C35 167.9(4) ?
C31 Fe C35 41.1(3) ?
C32 Fe C41 151.0(3) ?
C45 Fe C41 41.5(4) ?
C31 Fe C41 166.6(4) ?
C35 Fe C41 128.3(4) ?
C32 Fe C42 166.3(4) ?
C45 Fe C42 68.0(4) ?
C31 Fe C42 128.0(4) ?
C35 Fe C42 108.5(4) ?
C41 Fe C42 41.0(4) ?
C32 Fe C43 128.4(4) ?
C45 Fe C43 67.3(4) ?
C31 Fe C43 107.5(4) ?
C35 Fe C43 118.1(4) ?
C41 Fe C43 68.5(4) ?
C42 Fe C43 40.0(4) ?
C32 Fe C34 67.7(4) ?
C45 Fe C34 130.0(4) ?
C31 Fe C34 68.5(4) ?
C35 Fe C34 40.6(3) ?
C41 Fe C34 108.7(4) ?
C42 Fe C34 119.6(4) ?
C43 Fe C34 152.2(4) ?
C32 Fe C44 108.0(4) ?
C45 Fe C44 39.8(4) ?
C31 Fe C44 117.0(4) ?
C35 Fe C44 150.8(4) ?
C41 Fe C44 68.7(4) ?
C42 Fe C44 67.4(4) ?
C43 Fe C44 39.9(5) ?
C34 Fe C44 167.1(4) ?
C32 Fe C33 40.0(4) ?
C45 Fe C33 109.2(4) ?
C31 Fe C33 68.4(3) ?
C35 Fe C33 68.2(3) ?
C41 Fe C33 118.5(4) ?
C42 Fe C33 152.7(4) ?
C43 Fe C33 166.1(4) ?
C34 Fe C33 40.1(4) ?
C44 Fe C33 129.0(4) ?
N1 C1 S1 178.7(13) yes
C16 C11 C12 118.9(9) ?
C16 C11 P1 123.1(7) ?
C12 C11 P1 118.0(7) ?
C11 C12 C13 119.6(10) ?
C11 C12 H12 120.2 ?
C13 C12 H12 120.2 ?
C14 C13 C12 120.7(10) ?
C14 C13 H13 119.6 ?
C12 C13 H13 119.6 ?
C13 C14 C15 120.6(10) ?
C13 C14 H14 119.7 ?
C15 C14 H14 119.7 ?
C14 C15 C16 119.9(10) ?
C14 C15 H15 120.1 ?
C16 C15 H15 120.1 ?
C15 C16 C11 120.3(10) ?
C15 C16 H16 119.9 ?
C11 C16 H16 119.9 ?
N2 C2 S2 174.5(12) yes
C26 C21 C22 117.7(9) ?
C26 C21 P1 118.4(7) ?
C22 C21 P1 123.9(8) ?
C21 C22 C23 120.8(11) ?
C21 C22 H22 119.6 ?
C23 C22 H22 119.6 ?
C24 C23 C22 119.9(12) ?
C24 C23 H23 120 ?
C22 C23 H23 120 ?
C23 C24 C25 119.7(12) ?
C23 C24 H24 120.2 ?
C25 C24 H24 120.2 ?
C26 C25 C24 120.7(12) ?
C26 C25 H25 119.7 ?
C24 C25 H25 119.7 ?
C25 C26 C21 121.1(10) ?
C25 C26 H26 119.5 ?
C21 C26 H26 119.5 ?
C35 C31 C32 106.8(8) ?
C35 C31 P1 125.8(7) ?
C32 C31 P1 127.4(7) ?
C35 C31 Fe 69.5(5) ?
C32 C31 Fe 69.1(5) ?
P1 C31 Fe 125.9(5) ?
C33 C32 C31 108.9(8) ?
C33 C32 Fe 71.4(5) ?
C31 C32 Fe 69.6(5) ?
C33 C32 H32 125.5 ?
C31 C32 H32 125.5 ?
Fe C32 H32 125 ?
C32 C33 C34 108.1(7) ?
C32 C33 Fe 68.6(5) ?
C34 C33 Fe 69.8(5) ?
C32 C33 H33 126 ?
C34 C33 H33 126 ?
Fe C33 H33 127.2 ?
C33 C34 C35 108.4(8) ?
C33 C34 Fe 70.1(5) ?
C35 C34 Fe 68.8(5) ?
C33 C34 H34 125.8 ?
C35 C34 H34 125.8 ?
Fe C34 H34 126.9 ?
C34 C35 C31 107.7(8) ?
C34 C35 C36 127.3(8) ?
C31 C35 C36 124.6(8) ?
C34 C35 Fe 70.6(5) ?
C31 C35 Fe 69.3(5) ?
C36 C35 Fe 130.5(6) ?
N3 C36 C35 106.6(7) ?
N3 C36 C37 115.7(8) ?
C35 C36 C37 112.6(8) ?
N3 C36 H36 107.2 ?
C35 C36 H36 107.2 ?
C37 C36 H36 107.2 ?
C36 C37 H37A 109.5 ?
C36 C37 H37B 109.5 ?
H37A C37 H37B 109.5 ?
C36 C37 H37C 109.5 ?
H37A C37 H37C 109.5 ?
H37B C37 H37C 109.5 ?
N3 C38 H38A 109.5 ?
N3 C38 H38B 109.5 ?
H38A C38 H38B 109.5 ?
N3 C38 H38C 109.5 ?
H38A C38 H38C 109.5 ?
H38B C38 H38C 109.5 ?
N3 C39 H39A 109.5 ?
N3 C39 H39B 109.5 ?
H39A C39 H39B 109.5 ?
N3 C39 H39C 109.5 ?
H39A C39 H39C 109.5 ?
H39B C39 H39C 109.5 ?
C42 C41 C45 105.1(8) ?
C42 C41 P2 132.1(7) ?
C45 C41 P2 122.6(7) ?
C42 C41 Fe 69.8(5) ?
C45 C41 Fe 68.8(5) ?
P2 C41 Fe 129.2(5) ?
C43 C42 C41 108.9(9) ?
C43 C42 Fe 70.4(6) ?
C41 C42 Fe 69.2(5) ?
C43 C42 H42 125.5 ?
C41 C42 H42 125.5 ?
Fe C42 H42 126.5 ?
C42 C43 C44 108.6(9) ?
C42 C43 Fe 69.7(6) ?
C44 C43 Fe 70.2(6) ?
C42 C43 H43 125.7 ?
C44 C43 H43 125.7 ?
Fe C43 H43 126 ?
C45 C44 C43 108.0(10) ?
C45 C44 Fe 68.8(6) ?
C43 C44 Fe 69.9(6) ?
C45 C44 H44 126 ?
C43 C44 H44 126 ?
Fe C44 H44 126.8 ?
C44 C45 C41 109.4(10) ?
C44 C45 Fe 71.3(6) ?
C41 C45 Fe 69.7(5) ?
C44 C45 H45 125.3 ?
C41 C45 H45 125.3 ?
Fe C45 H45 125.3 ?
C52 C51 C56 117.5(11) ?
C52 C51 P2 122.5(9) ?
C56 C51 P2 119.8(10) ?
C53 C52 C51 120.6(11) ?
C53 C52 H52 119.7 ?
C51 C52 H52 119.7 ?
C52 C53 C54 122.5(12) ?
C52 C53 H53 118.7 ?
C54 C53 H53 118.7 ?
C55 C54 C53 115.4(11) ?
C55 C54 H54 122.3 ?
C53 C54 H54 122.3 ?
C56 C55 C54 122.1(11) ?
C56 C55 H55 119 ?
C54 C55 H55 119 ?
C55 C56 C51 121.4(12) ?
C55 C56 H56 119.3 ?
C51 C56 H56 119.3 ?
C66 C61 C62 117.4(9) ?
C66 C61 P2 121.1(7) ?
C62 C61 P2 121.5(8) ?
C63 C62 C61 120.5(10) ?
C63 C62 H62 119.7 ?
C61 C62 H62 119.7 ?
C64 C63 C62 120.2(11) ?
C64 C63 H63 119.9 ?
C62 C63 H63 119.9 ?
C63 C64 C65 121.1(12) ?
C63 C64 H64 119.4 ?
C65 C64 H64 119.4 ?
C64 C65 C66 119.3(12) ?
C64 C65 H65 120.4 ?
C66 C65 H65 120.4 ?
C61 C66 C65 121.4(10) ?
C61 C66 H66 119.3 ?
C65 C66 H66 119.3 ?

loop_
_geom_bond_atom_site_label_1
_geom_bond_atom_site_label_2
_geom_bond_distance
_geom_bond_publ_flag
Au1 P1 2.265(2) yes
Au1 S1 2.327(3) yes
Au2 P2 2.260(3) yes
Au2 S2 2.313(3) yes
P1 C31 1.799(9) yes
P1 C11 1.813(9) ?
P1 C21 1.831(9) ?
P2 C41 1.769(10) yes
P2 C61 1.803(10) ?
P2 C51 1.816(12) ?
S1 C1 1.678(15) yes
S2 C2 1.673(12) yes
N1 C1 1.158(18) yes
N2 C2 1.133(16) yes
N3 C39 1.463(12) ?
N3 C38 1.468(13) ?
N3 C36 1.482(11) ?
Fe C32 2.023(9) ?
Fe C45 2.025(10) ?
Fe C31 2.029(9) ?
Fe C35 2.032(8) ?
Fe C41 2.036(9) ?
Fe C42 2.044(9) ?
Fe C43 2.053(10) ?
Fe C34 2.056(9) ?
Fe C44 2.057(10) ?
Fe C33 2.060(9) ?
C11 C16 1.392(14) ?
C11 C12 1.395(13) ?
C12 C13 1.402(14) ?
C12 H12 0.93 ?
C13 C14 1.348(17) ?
C13 H13 0.93 ?
C14 C15 1.383(16) ?
C14 H14 0.93 ?
C15 C16 1.389(15) ?
C15 H15 0.93 ?
C16 H16 0.93 ?
C21 C26 1.369(14) ?
C21 C22 1.386(14) ?
C22 C23 1.401(16) ?
C22 H22 0.93 ?
C23 C24 1.339(18) ?
C23 H23 0.93 ?
C24 C25 1.380(19) ?
C24 H24 0.93 ?
C25 C26 1.369(16) ?
C25 H25 0.93 ?
C26 H26 0.93 ?
C31 C35 1.427(12) ?
C31 C32 1.429(12) ?
C32 C33 1.396(12) ?
C32 H32 0.93 ?
C33 C34 1.412(13) ?
C33 H33 0.93 ?
C34 C35 1.418(12) ?
C34 H34 0.93 ?
C35 C36 1.522(12) ?
C36 C37 1.535(13) ?
C36 H36 0.98 ?
C37 H37A 0.96 ?
C37 H37B 0.96 ?
C37 H37C 0.96 ?
C38 H38A 0.96 ?
C38 H38B 0.96 ?
C38 H38C 0.96 ?
C39 H39A 0.96 ?
C39 H39B 0.96 ?
C39 H39C 0.96 ?
C41 C42 1.428(13) ?
C41 C45 1.439(14) ?
C42 C43 1.400(14) ?
C42 H42 0.93 ?
C43 C44 1.402(16) ?
C43 H43 0.93 ?
C44 C45 1.391(14) ?
C44 H44 0.93 ?
C45 H45 0.93 ?
C51 C52 1.377(16) ?
C51 C56 1.383(16) ?
C52 C53 1.337(16) ?
C52 H52 0.93 ?
C53 C54 1.416(16) ?
C53 H53 0.93 ?
C54 C55 1.366(17) ?
C54 H54 0.93 ?
C55 C56 1.354(16) ?
C55 H55 0.93 ?
C56 H56 0.93 ?
C61 C66 1.385(14) ?
C61 C62 1.403(14) ?
C62 C63 1.393(16) ?
C62 H62 0.93 ?
C63 C64 1.347(18) ?
C63 H63 0.93 ?
C64 C65 1.370(17) ?
C64 H64 0.93 ?
C65 C66 1.393(16) ?
C65 H65 0.93 ?
C66 H66 0.93 ?

loop_
_geom_hbond_atom_site_label_D
_geom_hbond_atom_site_label_H
_geom_hbond_atom_site_label_A
_geom_hbond_site_symmetry_A
_geom_hbond_distance_DH
_geom_hbond_distance_HA
_geom_hbond_distance_DA
_geom_hbond_angle_DHA
_geom_hbond_publ_flag
C54 H54 N1 2_576 0.93 2.61 3.501(18) 160 yes
